data_7003877
loop_
_publ_author_name
'Kilah, Nathan L.'
'Weir, Michelle L.'
'Wild, S. Bruce'

_publ_section_title
;
 Tertiary arsine-stabilised arsenium salts: syntheses and comparisons
 with phosphine analogues
;
_journal_issue 18
_journal_name_full 'Dalton Transactions'
_journal_page_first 2480
_journal_page_last 2486
_journal_paper_doi 10.1039/b800965a
_journal_year 2008
_chemical_compound_source
;
?
;
_chemical_formula_moiety ' C25 H23 As2, C1 F3 O3 S1 '
_chemical_formula_sum 'C26 H23 As2 F3 O3 S'
_chemical_formula_weight 622.37
_chemical_name_systematic
;
?
;
_space_group_IT_number 14
_symmetry_cell_setting monoclinic
_symmetry_space_group_name_Hall '-P 2ybc'
_symmetry_space_group_name_H-M 'P 1 21/c 1'
_atom_sites_solution_hydrogens geom
_atom_sites_solution_primary direct
_audit_creation_date 06-05-09
_audit_creation_method CRYSTALS_ver_12-03-99
_audit_update_record
;
2006-09-05 - Report on C26 H23 As2 F3 O3 S1
by Nathan L. Kilah
for Michelle L. Weir and S. Bruce Wild

2006-09-05 - Passed CheckCif with minor warnings.
;
_cell_angle_alpha 90
_cell_angle_beta 106.5477(12)
_cell_angle_gamma 90
_cell_formula_units_Z 4
_cell_length_a 11.1040(2)
_cell_length_b 17.8688(3)
_cell_length_c 13.5567(3)
_cell_measurement_reflns_used 29354
_cell_measurement_temperature 200
_cell_measurement_theta_max 27
_cell_measurement_theta_min 3
_cell_volume 2578.45(9)
_computing_cell_refinement
;
Denzo/Scalepack (Otwinowski & Minor, 1996)
;
_computing_data_collection
;
COLLECT (Nonius BV, 1997)
;
_computing_data_reduction
;
Denzo/Scalepack (Otwinowski & Minor, 1996)
;
_computing_molecular_graphics
;
ORTEP3 (Farrugia 1997)
;
_computing_publication_material
;
CRYSTALS (Watkin et al 2003)
;
_computing_structure_refinement
;
CRYSTALS (Watkin et al 2003)
;
_computing_structure_solution
;
SIR92 (Altomare et al, 1994)
;
_diffrn_ambient_temperature 200
_diffrn_measured_fraction_theta_full 0.996
_diffrn_measured_fraction_theta_max 0.996
_diffrn_measurement_device_type
;
Nonius Kappa CCD
;
_diffrn_measurement_method ' \f and \w scans with CCD '
_diffrn_radiation_monochromator graphite
_diffrn_radiation_type 'Mo K\a'
_diffrn_radiation_wavelength 0.71073
_diffrn_reflns_av_R_equivalents 0.056
_diffrn_reflns_limit_h_max 14
_diffrn_reflns_limit_h_min -14
_diffrn_reflns_limit_k_max 23
_diffrn_reflns_limit_k_min -23
_diffrn_reflns_limit_l_max 17
_diffrn_reflns_limit_l_min -17
_diffrn_reflns_number 63774
_diffrn_reflns_theta_full 27.530
_diffrn_reflns_theta_max 27.530
_diffrn_reflns_theta_min 2.767
_diffrn_standards_decay_% 0.00
_diffrn_standards_interval_count 0
_diffrn_standards_interval_time 0
_diffrn_standards_number 0
_exptl_absorpt_coefficient_mu 2.721
_exptl_absorpt_correction_T_max 0.702
_exptl_absorpt_correction_T_min 0.489
_exptl_absorpt_correction_type integration
_exptl_absorpt_process_details
;
Gaussian integration (Coppens, 1970)
;
_exptl_crystal_colour ' colourless '
_exptl_crystal_density_diffrn 1.603
_exptl_crystal_density_meas ?
_exptl_crystal_description ' prism '
_exptl_crystal_F_000 1248
_exptl_crystal_size_max 0.26
_exptl_crystal_size_mid 0.21
_exptl_crystal_size_min 0.16
_refine_diff_density_max 0.19
_refine_diff_density_min -0.35
_refine_ls_extinction_method None
_refine_ls_goodness_of_fit_ref 1.1249
_refine_ls_hydrogen_treatment noref
_refine_ls_matrix_type full
_refine_ls_number_parameters 316
_refine_ls_number_reflns 2287
_refine_ls_number_restraints 0
_refine_ls_R_factor_all 0.0819
_refine_ls_R_factor_gt 0.0215
_refine_ls_shift/su_max 0.000473
_refine_ls_structure_factor_coef F
_refine_ls_weighting_details
;
Method, part 1, Chebychev polynomial, (Watkin, 1994, Prince, 1982)
[weight] = 1.0/[A~0~*T~0~(x)+A~1~*T~1~(x) ... +A~n-1~]*T~n-1~(x)]
where A~i~ are the Chebychev coefficients listed below and x= Fcalc/Fmax
Method = Robust Weighting (Prince, 1982)
W = [weight] * [1-(deltaF/6*sigmaF)^2^]^2^
A~i~ are:
0.684 0.355 0.557
;
_refine_ls_weighting_scheme calc
_refine_ls_wR_factor_all 0.0397
_refine_ls_wR_factor_gt 0.0244
_refine_ls_wR_factor_ref 0.0244
_reflns_limit_h_max 13
_reflns_limit_h_min -14
_reflns_limit_k_max 23
_reflns_limit_k_min 0
_reflns_limit_l_max 17
_reflns_limit_l_min 0
_reflns_number_gt 2287
_reflns_number_total 5927
_reflns_threshold_expression I>3.00u(I)
_cod_data_source_file b800965a.txt
_cod_data_source_block michelle12_cif
_cod_depositor_comments
;
The following automatic conversions were performed:
'_symmetry_cell_setting' value 'Monoclinic' changed to 'monoclinic'
according to '/home/saulius/struct/CIF-dictionaries/cif_core.dic'
dictionary named 'cif_core.dic' version 2.4.1 from 2010-06-29.

Automatic conversion script
Id: cif_fix_enum 1527 2010-12-29 10:47:43Z saulius 

The following automatic conversions were performed:

'_exptl_crystal_density_meas' value ' not measured ' was changed to
'?' - the value is perceived as not measured.

Automatic conversion script
Id: cif_fix_values 3008 2015-01-20 13:52:24Z robertas 
;
_cod_original_cell_volume 2578.45(8)
_cod_original_sg_symbol_H-M 'P 1 21/c 1 '
_cod_original_formula_sum ' C26 H23 As2 F3 O3 S1 '
_cod_database_code 7003877

loop_
_symmetry_equiv_pos_as_xyz
x,y,z
-x,-y,-z
-x,y+1/2,-z+1/2
x,-y+1/2,z+1/2

loop_
_atom_site_label
_atom_site_type_symbol
_atom_site_fract_x
_atom_site_fract_y
_atom_site_fract_z
_atom_site_U_iso_or_equiv
_atom_site_occupancy
_atom_site_adp_type
_atom_site_refinement_flags_posn
_atom_site_refinement_flags_adp
_atom_site_refinement_flags_occupancy
_atom_site_disorder_assembly
_atom_site_disorder_group
_atom_site_attached_hydrogens
As1 As 0.09341(3) 0.34819(2) 0.44942(3) 0.0338 1.0000 Uani . . . . . .
As2 As 0.29350(3) 0.311590(19) 0.42058(3) 0.0290 1.0000 Uani . . . . . .
S61 S 0.85146(9) 0.15170(6) 0.64404(8) 0.0431 1.0000 Uani . . . . . .
F61 F 0.8993(5) 0.1596(3) 0.4667(3) 0.1326 1.0000 Uani . . . . . .
F62 F 0.7230(4) 0.20631(17) 0.4666(3) 0.1040 1.0000 Uani . . . . . .
F63 F 0.7463(4) 0.08750(18) 0.4682(2) 0.1112 1.0000 Uani . . . . . .
O61 O 0.9107(3) 0.22296(18) 0.6685(3) 0.0677 1.0000 Uani . . . . . .
O62 O 0.7361(3) 0.14202(17) 0.6684(3) 0.0702 1.0000 Uani . . . . . .
O63 O 0.9327(3) 0.08762(18) 0.6685(3) 0.0678 1.0000 Uani . . . . . .
C11 C 0.1467(4) 0.3083(2) 0.5899(3) 0.0489 1.0000 Uani . . . . . .
C21 C 0.1368(3) 0.45421(18) 0.4710(3) 0.0303 1.0000 Uani . . . . . .
C22 C 0.1873(3) 0.4855(2) 0.5682(3) 0.0409 1.0000 Uani . . . . . .
C23 C 0.2065(4) 0.5625(2) 0.5765(4) 0.0502 1.0000 Uani . . . . . .
C24 C 0.1768(4) 0.6067(2) 0.4907(4) 0.0513 1.0000 Uani . . . . . .
C25 C 0.1259(4) 0.5760(2) 0.3947(4) 0.0471 1.0000 Uani . . . . . .
C26 C 0.1036(4) 0.4999(2) 0.3844(3) 0.0376 1.0000 Uani . . . . . .
C31 C 0.2889(3) 0.20582(18) 0.3926(3) 0.0328 1.0000 Uani . . . . . .
C32 C 0.1790(4) 0.1664(2) 0.3806(3) 0.0402 1.0000 Uani . . . . . .
C33 C 0.1763(4) 0.0899(2) 0.3583(3) 0.0446 1.0000 Uani . . . . . .
C34 C 0.2812(5) 0.0550(2) 0.3470(3) 0.0490 1.0000 Uani . . . . . .
C35 C 0.3899(4) 0.0954(2) 0.3566(3) 0.0502 1.0000 Uani . . . . . .
C36 C 0.3951(4) 0.1709(2) 0.3792(3) 0.0445 1.0000 Uani . . . . . .
C41 C 0.4342(3) 0.33329(18) 0.5369(3) 0.0316 1.0000 Uani . . . . . .
C42 C 0.4687(3) 0.40798(19) 0.5567(3) 0.0341 1.0000 Uani . . . . . .
C43 C 0.5669(4) 0.4258(2) 0.6419(3) 0.0406 1.0000 Uani . . . . . .
C44 C 0.6293(4) 0.3699(2) 0.7071(3) 0.0466 1.0000 Uani . . . . . .
C45 C 0.5947(4) 0.2965(2) 0.6876(3) 0.0500 1.0000 Uani . . . . . .
C46 C 0.4969(4) 0.2777(2) 0.6031(3) 0.0433 1.0000 Uani . . . . . .
C51 C 0.3269(3) 0.36055(17) 0.3054(3) 0.0289 1.0000 Uani . . . . . .
C52 C 0.2261(3) 0.3837(2) 0.2244(3) 0.0377 1.0000 Uani . . . . . .
C53 C 0.2501(4) 0.4174(2) 0.1398(3) 0.0436 1.0000 Uani . . . . . .
C54 C 0.3723(4) 0.4263(2) 0.1349(3) 0.0453 1.0000 Uani . . . . . .
C55 C 0.4708(4) 0.4026(2) 0.2148(3) 0.0399 1.0000 Uani . . . . . .
C56 C 0.4498(3) 0.37020(19) 0.3017(3) 0.0357 1.0000 Uani . . . . . .
C61 C 0.8046(5) 0.1507(3) 0.5054(4) 0.0678 1.0000 Uani . . . . . .
H111 H 0.1288 0.2534 0.5884 0.0624 1.0000 Uiso R . . . . .
H112 H 0.0997 0.3342 0.6328 0.0624 1.0000 Uiso R . . . . .
H113 H 0.2389 0.3168 0.6202 0.0624 1.0000 Uiso R . . . . .
H221 H 0.2093 0.4532 0.6310 0.0483 1.0000 Uiso R . . . . .
H231 H 0.2423 0.5857 0.6458 0.0591 1.0000 Uiso R . . . . .
H241 H 0.1923 0.6618 0.4977 0.0633 1.0000 Uiso R . . . . .
H251 H 0.1049 0.6088 0.3323 0.0591 1.0000 Uiso R . . . . .
H261 H 0.0639 0.4777 0.3150 0.0456 1.0000 Uiso R . . . . .
H321 H 0.1020 0.1922 0.3877 0.0489 1.0000 Uiso R . . . . .
H331 H 0.0974 0.0606 0.3506 0.0524 1.0000 Uiso R . . . . .
H341 H 0.2792 0.0002 0.3319 0.0611 1.0000 Uiso R . . . . .
H351 H 0.4658 0.0697 0.3471 0.0637 1.0000 Uiso R . . . . .
H361 H 0.4739 0.2000 0.3858 0.0559 1.0000 Uiso R . . . . .
H421 H 0.4228 0.44830 0.5096 0.0410 1.0000 Uiso R . . . . .
H431 H 0.5929 0.4792 0.6565 0.0490 1.0000 Uiso R . . . . .
H441 H 0.7001 0.3831 0.7689 0.0549 1.0000 Uiso R . . . . .
H451 H 0.6407 0.2564 0.7350 0.0568 1.0000 Uiso R . . . . .
H461 H 0.4711 0.2241 0.5896 0.0505 1.0000 Uiso R . . . . .
H521 H 0.1378 0.3761 0.2271 0.0448 1.0000 Uiso R . . . . .
H531 H 0.1786 0.4355 0.0816 0.0511 1.0000 Uiso R . . . . .
H541 H 0.3885 0.4501 0.0731 0.0563 1.0000 Uiso R . . . . .
H551 H 0.5587 0.4087 0.2106 0.0498 1.0000 Uiso R . . . . .
H561 H 0.5220 0.35406 0.3606 0.0437 1.0000 Uiso R . . . . .

loop_
_atom_site_aniso_label
_atom_site_aniso_U_11
_atom_site_aniso_U_22
_atom_site_aniso_U_33
_atom_site_aniso_U_23
_atom_site_aniso_U_13
_atom_site_aniso_U_12
As1 0.0314(2) 0.03041(19) 0.0416(2) -0.00251(17) 0.01383(17) -0.00134(16)
As2 0.03126(19) 0.02352(16) 0.03441(19) -0.00219(17) 0.01296(15) -0.00199(16)
S61 0.0383(5) 0.0392(5) 0.0507(6) 0.0045(5) 0.0110(5) -0.0059(5)
F61 0.173(4) 0.165(4) 0.090(3) 0.000(3) 0.085(3) -0.030(3)
F62 0.122(3) 0.066(2) 0.087(2) 0.0276(18) -0.030(2) -0.0152(19)
F63 0.177(4) 0.0628(19) 0.066(2) -0.0103(16) -0.011(2) -0.036(2)
O61 0.079(2) 0.0510(18) 0.067(2) -0.0047(16) 0.0101(19) -0.0324(17)
O62 0.060(2) 0.055(2) 0.113(3) 0.0075(18) 0.052(2) -0.0030(15)
O63 0.0376(17) 0.060(2) 0.094(3) 0.0205(18) 0.0005(17) 0.0065(15)
C11 0.052(2) 0.047(2) 0.057(3) 0.008(2) 0.031(2) 0.004(2)
C21 0.0235(17) 0.0317(18) 0.039(2) -0.0031(15) 0.0145(16) 0.0028(14)
C22 0.036(2) 0.048(2) 0.037(2) -0.0079(18) 0.0072(18) 0.0050(17)
C23 0.037(2) 0.051(2) 0.060(3) -0.024(2) 0.0094(19) -0.005(2)
C24 0.043(2) 0.031(2) 0.084(4) -0.008(2) 0.025(2) -0.0057(18)
C25 0.045(2) 0.037(2) 0.066(3) 0.009(2) 0.026(2) 0.0066(18)
C26 0.036(2) 0.0353(19) 0.043(2) 0.0019(17) 0.0131(18) 0.0061(16)
C31 0.043(2) 0.0275(19) 0.0293(19) 0.0021(13) 0.0127(17) -0.0008(15)
C32 0.042(2) 0.038(2) 0.043(2) -0.0033(16) 0.0149(17) -0.0049(17)
C33 0.058(3) 0.032(2) 0.040(2) -0.0055(17) 0.009(2) -0.0150(19)
C34 0.085(3) 0.028(2) 0.040(2) -0.0024(17) 0.027(2) -0.002(2)
C35 0.066(3) 0.034(2) 0.058(3) -0.0041(19) 0.032(2) 0.007(2)
C36 0.049(2) 0.034(2) 0.057(3) -0.0004(17) 0.025(2) 0.0010(16)
C41 0.0305(18) 0.0298(18) 0.037(2) -0.0013(14) 0.0134(16) -0.0006(14)
C42 0.037(2) 0.0262(17) 0.040(2) -0.0009(15) 0.0116(18) 0.0006(15)
C43 0.043(2) 0.034(2) 0.045(2) -0.0070(18) 0.014(2) -0.0077(18)
C44 0.042(2) 0.056(3) 0.039(2) -0.0091(19) 0.0076(19) -0.0055(19)
C45 0.053(3) 0.046(3) 0.043(2) 0.0054(19) 0.001(2) 0.006(2)
C46 0.053(2) 0.0280(18) 0.045(2) 0.0062(17) 0.008(2) 0.0038(18)
C51 0.0329(18) 0.0225(16) 0.0327(19) -0.0031(14) 0.0116(15) -0.0016(13)
C52 0.032(2) 0.040(2) 0.040(2) -0.0040(18) 0.0085(17) 0.0012(16)
C53 0.048(2) 0.048(2) 0.032(2) -0.0006(17) 0.0062(19) 0.0053(18)
C54 0.066(3) 0.040(2) 0.035(2) 0.0003(17) 0.022(2) -0.004(2)
C55 0.041(2) 0.036(2) 0.048(2) -0.0024(18) 0.0204(19) -0.0056(17)
C56 0.036(2) 0.0335(19) 0.040(2) -0.0007(16) 0.0141(17) 0.0014(15)
C61 0.085(4) 0.050(3) 0.057(3) 0.003(2) 0.002(3) -0.016(3)

loop_
_atom_type_symbol
_atom_type_scat_dispersion_real
_atom_type_scat_dispersion_imag
_atom_type_scat_Cromer_Mann_a1
_atom_type_scat_Cromer_Mann_b1
_atom_type_scat_Cromer_Mann_a2
_atom_type_scat_Cromer_Mann_b2
_atom_type_scat_Cromer_Mann_a3
_atom_type_scat_Cromer_Mann_b3
_atom_type_scat_Cromer_Mann_a4
_atom_type_scat_Cromer_Mann_b4
_atom_type_scat_Cromer_Mann_c
_atom_type_scat_source
'C ' 0.0033 0.0016 2.3100 20.8439 1.0200 10.2075 1.5886 0.5687 0.8650 51.6512 0.2156 International_Tables_Vol_IV_Table_2.2B
'H ' 0.0000 0.0000 0.4930 10.5109 0.3229 26.1257 0.1402 3.1424 0.0408 57.7998 0.0030 International_Tables_Vol_IV_Table_2.2B
'As ' 0.0499 2.0058 16.6723 2.6345 6.0701 0.2647 3.4313 12.9479 4.2779 47.7972 2.5310 International_Tables_Vol_IV_Table_2.2B
'F ' 0.0171 0.0103 3.5392 10.2825 2.6412 4.2944 1.5170 0.2615 1.0243 26.1476 0.2776 International_Tables_Vol_IV_Table_2.2B
'O ' 0.0106 0.0060 3.0485 13.2771 2.2868 5.7011 1.5463 0.3239 0.8670 32.9089 0.2508 International_Tables_Vol_IV_Table_2.2B
'S ' 0.1246 0.1234 6.9053 1.4679 5.2034 22.2151 1.4379 0.2536 1.5863 56.1720 0.8669 International_Tables_Vol_IV_Table_2.2B

loop_
_exptl_crystal_face_index_h
_exptl_crystal_face_index_k
_exptl_crystal_face_index_l
_exptl_crystal_face_perp_dist
11 0 -1 0.113
-6 0 1 0.149
0 -3 2 0.110
0 3 -2 0.098
1 4 6 0.049
-2 -10 -9 0.111

loop_
_geom_angle_atom_site_label_1
_geom_angle_site_symmetry_1
_geom_angle_atom_site_label_2
_geom_angle_site_symmetry_2
_geom_angle_atom_site_label_3
_geom_angle_site_symmetry_3
_geom_angle
_geom_angle_publ_flag
As2 . As1 . C11 . 91.21(12) yes
As2 . As1 . C21 . 94.95(9) yes
C11 . As1 . C21 . 102.33(17) yes
As1 . As2 . C31 . 108.59(11) yes
As1 . As2 . C41 . 112.23(10) yes
C31 . As2 . C41 . 109.30(15) yes
As1 . As2 . C51 . 113.75(10) yes
C31 . As2 . C51 . 106.72(13) yes
C41 . As2 . C51 . 106.04(15) yes
O61 . S61 . O62 . 116.1(2) yes
O61 . S61 . O63 . 116.1(2) yes
O62 . S61 . O63 . 113.40(19) yes
O61 . S61 . C61 . 103.2(2) yes
O62 . S61 . C61 . 103.2(3) yes
O63 . S61 . C61 . 102.1(2) yes
As1 . C11 . H111 . 109.5 no
As1 . C11 . H112 . 109.5 no
H111 . C11 . H112 . 109.5 no
As1 . C11 . H113 . 109.5 no
H111 . C11 . H113 . 109.5 no
H112 . C11 . H113 . 109.5 no
As1 . C21 . C22 . 123.1(3) yes
As1 . C21 . C26 . 116.5(3) yes
C22 . C21 . C26 . 120.1(3) yes
C21 . C22 . C23 . 119.0(4) yes
C21 . C22 . H221 . 120.5 no
C23 . C22 . H221 . 120.5 no
C22 . C23 . C24 . 120.5(4) yes
C22 . C23 . H231 . 119.7 no
C24 . C23 . H231 . 119.7 no
C23 . C24 . C25 . 120.6(4) yes
C23 . C24 . H241 . 119.7 no
C25 . C24 . H241 . 119.7 no
C24 . C25 . C26 . 120.1(4) yes
C24 . C25 . H251 . 120.0 no
C26 . C25 . H251 . 120.0 no
C21 . C26 . C25 . 119.7(4) yes
C21 . C26 . H261 . 120.2 no
C25 . C26 . H261 . 120.2 no
As2 . C31 . C32 . 119.9(3) yes
As2 . C31 . C36 . 119.3(3) yes
C32 . C31 . C36 . 120.7(3) yes
C31 . C32 . C33 . 119.3(4) yes
C31 . C32 . H321 . 120.3 no
C33 . C32 . H321 . 120.3 no
C32 . C33 . C34 . 120.1(4) yes
C32 . C33 . H331 . 119.9 no
C34 . C33 . H331 . 119.9 no
C33 . C34 . C35 . 120.2(3) yes
C33 . C34 . H341 . 119.9 no
C35 . C34 . H341 . 119.9 no
C34 . C35 . C36 . 120.7(4) yes
C34 . C35 . H351 . 119.6 no
C36 . C35 . H351 . 119.6 no
C31 . C36 . C35 . 118.9(4) yes
C31 . C36 . H361 . 120.5 no
C35 . C36 . H361 . 120.5 no
As2 . C41 . C42 . 117.8(3) yes
As2 . C41 . C46 . 121.9(3) yes
C42 . C41 . C46 . 120.1(3) yes
C41 . C42 . C43 . 119.3(3) yes
C41 . C42 . H421 . 120.3 no
C43 . C42 . H421 . 120.3 no
C42 . C43 . C44 . 120.1(4) yes
C42 . C43 . H431 . 120.0 no
C44 . C43 . H431 . 120.0 no
C43 . C44 . C45 . 120.4(4) yes
C43 . C44 . H441 . 119.8 no
C45 . C44 . H441 . 119.8 no
C44 . C45 . C46 . 120.4(4) yes
C44 . C45 . H451 . 119.8 no
C46 . C45 . H451 . 119.8 no
C41 . C46 . C45 . 119.7(4) yes
C41 . C46 . H461 . 120.2 no
C45 . C46 . H461 . 120.2 no
As2 . C51 . C52 . 118.7(3) yes
As2 . C51 . C56 . 120.4(3) yes
C52 . C51 . C56 . 120.9(3) yes
C51 . C52 . C53 . 118.7(3) yes
C51 . C52 . H521 . 120.6 no
C53 . C52 . H521 . 120.6 no
C52 . C53 . C54 . 120.7(4) yes
C52 . C53 . H531 . 119.6 no
C54 . C53 . H531 . 119.6 no
C53 . C54 . C55 . 120.0(4) yes
C53 . C54 . H541 . 120.0 no
C55 . C54 . H541 . 120.0 no
C54 . C55 . C56 . 120.7(4) yes
C54 . C55 . H551 . 119.7 no
C56 . C55 . H551 . 119.7 no
C55 . C56 . C51 . 119.0(4) yes
C55 . C56 . H561 . 120.5 no
C51 . C56 . H561 . 120.5 no
S61 . C61 . F62 . 111.3(4) yes
S61 . C61 . F63 . 111.7(4) yes
F62 . C61 . F63 . 106.2(4) yes
S61 . C61 . F61 . 112.9(4) yes
F62 . C61 . F61 . 106.3(4) yes
F63 . C61 . F61 . 108.1(5) yes

loop_
_geom_bond_atom_site_label_1
_geom_bond_site_symmetry_1
_geom_bond_atom_site_label_2
_geom_bond_site_symmetry_2
_geom_bond_distance
_geom_bond_publ_flag
As1 . As2 . 2.4518(5) yes
As1 . C11 . 1.961(4) yes
As1 . C21 . 1.956(3) yes
As2 . C31 . 1.926(3) yes
As2 . C41 . 1.917(4) yes
As2 . C51 . 1.916(3) yes
S61 . O61 . 1.428(3) yes
S61 . O62 . 1.422(3) yes
S61 . O63 . 1.437(3) yes
S61 . C61 . 1.801(5) yes
F61 . C61 . 1.313(7) yes
F62 . C61 . 1.346(6) yes
F63 . C61 . 1.328(5) yes
C11 . H111 . 1.000 no
C11 . H112 . 1.000 no
C11 . H113 . 1.000 no
C21 . C22 . 1.393(5) yes
C21 . C26 . 1.391(5) yes
C22 . C23 . 1.392(6) yes
C22 . H221 . 1.000 no
C23 . C24 . 1.365(6) yes
C23 . H231 . 1.000 no
C24 . C25 . 1.377(6) yes
C24 . H241 . 1.000 no
C25 . C26 . 1.382(5) yes
C25 . H251 . 1.000 no
C26 . H261 . 1.000 no
C31 . C32 . 1.378(5) yes
C31 . C36 . 1.390(5) yes
C32 . C33 . 1.398(5) yes
C32 . H321 . 1.000 no
C33 . C34 . 1.367(6) yes
C33 . H331 . 1.000 no
C34 . C35 . 1.380(6) yes
C34 . H341 . 1.000 no
C35 . C36 . 1.382(5) yes
C35 . H351 . 1.000 no
C36 . H361 . 1.000 no
C41 . C42 . 1.393(5) yes
C41 . C46 . 1.387(5) yes
C42 . C43 . 1.382(5) yes
C42 . H421 . 1.000 no
C43 . C44 . 1.382(6) yes
C43 . H431 . 1.000 no
C44 . C45 . 1.372(6) yes
C44 . H441 . 1.000 no
C45 . C46 . 1.377(6) yes
C45 . H451 . 1.000 no
C46 . H461 . 1.000 no
C51 . C52 . 1.389(5) yes
C51 . C56 . 1.390(5) yes
C52 . C53 . 1.388(5) yes
C52 . H521 . 1.000 no
C53 . C54 . 1.386(6) yes
C53 . H531 . 1.000 no
C54 . C55 . 1.368(6) yes
C54 . H541 . 1.000 no
C55 . C56 . 1.391(5) yes
C55 . H551 . 1.000 no
C56 . H561 . 1.000 no

loop_
_geom_torsion_atom_site_label_1
_geom_torsion_atom_site_label_2
_geom_torsion_atom_site_label_3
_geom_torsion_atom_site_label_4
_geom_torsion
_geom_torsion_site_symmetry_1
_geom_torsion_site_symmetry_2
_geom_torsion_site_symmetry_3
_geom_torsion_site_symmetry_4
_geom_torsion_publ_flag
C11 As1 As2 C31 78.52(16) . . . . no
C11 As1 As2 C41 -42.40(15) . . . . no
C11 As1 As2 C51 -162.79(16) . . . . no
C21 As1 As2 C31 -178.99(17) . . . . no
C21 As1 As2 C41 60.09(16) . . . . no
C21 As1 As2 C51 -60.31(16) . . . . no
As2 As1 C21 C22 -94.9(3) . . . . no
As2 As1 C21 C26 91.1(3) . . . . no
C11 As1 C21 C22 -2.6(3) . . . . no
C11 As1 C21 C26 -176.5(3) . . . . no
As1 As2 C31 C32 7.0(3) . . . . no
As1 As2 C31 C36 -176.5(3) . . . . no
C41 As2 C31 C32 129.7(3) . . . . no
C41 As2 C31 C36 -53.8(4) . . . . no
C51 As2 C31 C32 -116.0(3) . . . . no
C51 As2 C31 C36 60.5(3) . . . . no
As1 As2 C41 C42 -72.1(3) . . . . no
As1 As2 C41 C46 104.7(3) . . . . no
C31 As2 C41 C42 167.3(3) . . . . no
C31 As2 C41 C46 -15.9(4) . . . . no
C51 As2 C41 C42 52.6(3) . . . . no
C51 As2 C41 C46 -130.6(3) . . . . no
As1 As2 C51 C52 -27.8(3) . . . . no
As1 As2 C51 C56 154.4(2) . . . . no
C31 As2 C51 C52 91.9(3) . . . . no
C31 As2 C51 C56 -85.8(3) . . . . no
C41 As2 C51 C52 -151.6(3) . . . . no
C41 As2 C51 C56 30.6(3) . . . . no
O63 S61 C61 F62 177.9(4) . . . . no
O63 S61 C61 F61 -62.6(5) . . . . no
O61 S61 C61 F61 58.2(5) . . . . no
O61 S61 C61 F62 -61.3(4) . . . . no
O61 S61 C61 F63 -179.7(4) . . . . no
O62 S61 C61 F61 179.5(4) . . . . no
O62 S61 C61 F62 60.0(4) . . . . no
O62 S61 C61 F63 -58.4(4) . . . . no
O63 S61 C61 F63 59.5(4) . . . . no
C26 C21 C22 C23 -1.5(6) . . . . no
As1 C21 C22 C23 -175.3(3) . . . . no
As1 C21 C26 C25 176.9(3) . . . . no
C22 C21 C26 C25 2.8(6) . . . . no
C21 C22 C23 C24 -0.3(6) . . . . no
C22 C23 C24 C25 0.8(7) . . . . no
C23 C24 C25 C26 0.4(7) . . . . no
C24 C25 C26 C21 -2.2(7) . . . . no
As2 C31 C36 C35 -178.4(3) . . . . no
As2 C31 C32 C33 178.8(3) . . . . no
C36 C31 C32 C33 2.3(6) . . . . no
C32 C31 C36 C35 -1.9(6) . . . . no
C31 C32 C33 C34 -1.0(6) . . . . no
C32 C33 C34 C35 -0.6(6) . . . . no
C33 C34 C35 C36 1.0(6) . . . . no
C34 C35 C36 C31 0.2(6) . . . . no
As2 C41 C46 C45 -177.8(3) . . . . no
C46 C41 C42 C43 0.9(6) . . . . no
C42 C41 C46 C45 -1.0(6) . . . . no
As2 C41 C42 C43 177.8(3) . . . . no
C41 C42 C43 C44 -0.5(6) . . . . no
C42 C43 C44 C45 0.3(7) . . . . no
C43 C44 C45 C46 -0.4(7) . . . . no
C44 C45 C46 C41 0.7(7) . . . . no
As2 C51 C56 C55 176.8(3) . . . . no
As2 C51 C52 C53 -178.3(3) . . . . no
C56 C51 C52 C53 -0.6(5) . . . . no
C52 C51 C56 C55 -0.9(5) . . . . no
C51 C52 C53 C54 1.5(5) . . . . no
C52 C53 C54 C55 -0.9(6) . . . . no
C53 C54 C55 C56 -0.6(6) . . . . no
C54 C55 C56 C51 1.5(5) . . . . no

loop_
_cod_related_entry_id
_cod_related_entry_database
_cod_related_entry_code
1 ChemSpider 21118132
